data_7057804
loop_
_publ_author_name
'Mason, Helen E.'
'Hamilton, Michelle L.'
'Howard, Judith A. K.'
'Sparkes, Hazel A.'

_publ_section_title
;
 [Fe(abpt)2(NCSe)2] polymorph A: structural studies into the spin
 crossover behaviour
;
_journal_issue 22
_journal_name_full 'New Journal of Chemistry'
_journal_page_first 18028
_journal_paper_doi 10.1039/C8NJ03627F
_journal_volume 42
_journal_year 2018
_chemical_formula_moiety 'C26 H20 Fe N14 Se2'
_chemical_formula_sum 'C26 H20 Fe N14 Se2'
_chemical_formula_weight 742.33
_space_group_crystal_system monoclinic
_space_group_IT_number 14
_space_group_name_Hall '-P 2yn'
_space_group_name_H-M_alt 'P 1 21/n 1'
_symmetry_space_group_name_Hall '-P 2yn'
_symmetry_space_group_name_H-M 'P 1 21/n 1'
_atom_sites_solution_hydrogens mixed
_atom_sites_solution_primary direct
_audit_creation_date 2017-06-13
_audit_creation_method
;
Olex2 1.2
(compiled 2017.03.28 svn.r3405 for OlexSys, GUI svn.r5337)
;
_audit_update_record
;
2018-07-19 deposited with the CCDC.
2018-10-09 downloaded from the CCDC.
;
_cell_angle_alpha 90
_cell_angle_beta 93.1202(14)
_cell_angle_gamma 90
_cell_formula_units_Z 2
_cell_length_a 8.4320(6)
_cell_length_b 9.9499(7)
_cell_length_c 16.3484(12)
_cell_measurement_reflns_used 5492
_cell_measurement_temperature 30(2)
_cell_measurement_theta_max 28.24
_cell_measurement_theta_min 2.40
_cell_volume 1369.56(17)
_computing_cell_refinement 'SAINT v6.45A (Bruker, 2003)'
_computing_data_collection 'SMART v5.049 (Bruker, 1999)'
_computing_data_reduction 'SAINT v6.45A (Bruker, 2003)'
_computing_molecular_graphics 'Olex2 (Dolomanov et al., 2009)'
_computing_publication_material 'Olex2 (Dolomanov et al., 2009)'
_computing_structure_refinement 'ShelXL (Sheldrick, 2015)'
_computing_structure_solution 'ShelXS (Sheldrick, 2008)'
_diffrn_ambient_temperature 30(2)
_diffrn_detector 'CCD area detector'
_diffrn_detector_area_resol_mean 7.9
_diffrn_detector_type 'Bruker SMART CCD 1K area detector'
_diffrn_measured_fraction_theta_full 1.000
_diffrn_measured_fraction_theta_max 0.995
_diffrn_measurement_device 'three-circle diffractometer'
_diffrn_measurement_device_type 'Bruker SMART CCD 1K area detector'
_diffrn_measurement_method '\w scans'
_diffrn_radiation_monochromator graphite
_diffrn_radiation_probe x-ray
_diffrn_radiation_type MoK\a
_diffrn_radiation_wavelength 0.71073
_diffrn_reflns_av_R_equivalents 0.0353
_diffrn_reflns_av_unetI/netI 0.0412
_diffrn_reflns_Laue_measured_fraction_full 1.000
_diffrn_reflns_Laue_measured_fraction_max 0.995
_diffrn_reflns_limit_h_max 11
_diffrn_reflns_limit_h_min -11
_diffrn_reflns_limit_k_max 13
_diffrn_reflns_limit_k_min -12
_diffrn_reflns_limit_l_max 19
_diffrn_reflns_limit_l_min -21
_diffrn_reflns_number 9605
_diffrn_reflns_point_group_measured_fraction_full 1.000
_diffrn_reflns_point_group_measured_fraction_max 0.995
_diffrn_reflns_theta_full 26.000
_diffrn_reflns_theta_max 28.277
_diffrn_reflns_theta_min 2.397
_diffrn_source 'sealed X-ray tube'
_diffrn_source_target Mo
_diffrn_standards_number 0
_exptl_absorpt_coefficient_mu 3.256
_exptl_absorpt_correction_T_max 0.7691
_exptl_absorpt_correction_T_min 0.4283
_exptl_absorpt_correction_type numerical
_exptl_absorpt_process_details
;
SADABS-2012/1 (Bruker,2012) was used for absorption correction (numerical 
with multi-scan). wR2(int) was 0.0650 before and 0.0504 after correction. 
The Ratio of minimum to maximum transmission is 0.5569. The \l/2 correction 
factor is 0.0015.
;
_exptl_crystal_colour red
_exptl_crystal_colour_primary red
_exptl_crystal_density_diffrn 1.800
_exptl_crystal_description block
_exptl_crystal_F_000 736
_exptl_crystal_size_max 0.26
_exptl_crystal_size_mid 0.21
_exptl_crystal_size_min 0.16
_refine_diff_density_max 0.901
_refine_diff_density_min -0.743
_refine_diff_density_rms 0.103
_refine_ls_extinction_method none
_refine_ls_goodness_of_fit_ref 1.035
_refine_ls_hydrogen_treatment mixed
_refine_ls_matrix_type full
_refine_ls_number_parameters 202
_refine_ls_number_reflns 3381
_refine_ls_number_restraints 0
_refine_ls_restrained_S_all 1.035
_refine_ls_R_factor_all 0.0459
_refine_ls_R_factor_gt 0.0362
_refine_ls_shift/su_max 0.000
_refine_ls_shift/su_mean 0.000
_refine_ls_structure_factor_coef Fsqd
_refine_ls_weighting_details 'w=1/[\s^2^(Fo^2^)+(0.0196P)^2^+3.3708P] where P=(Fo^2^+2Fc^2^)/3'
_refine_ls_weighting_scheme calc
_refine_ls_wR_factor_gt 0.0726
_refine_ls_wR_factor_ref 0.0754
_reflns_Friedel_coverage 0.000
_reflns_number_gt 2901
_reflns_number_total 3381
_reflns_threshold_expression 'I > 2\s(I)'
_cod_data_source_file c8nj03627f2.cif
_cod_data_source_block 30K
_cod_depositor_comments 'Adding full bibliography for 7057796--7057812.cif.'
_cod_database_code 7057804
_shelxl_version_number 2013-4
_shelx_space_group_comment
;
The symmetry employed for this shelxl refinement is uniquely defined
by the following loop, which should always be used as a source of
symmetry information in preference to the above space-group names.
They are only intended as comments.
;
_shelx_estimated_absorpt_t_max 0.624
_shelx_estimated_absorpt_t_min 0.485
_olex2_refinement_description
;
1. Fixed Uiso
 At 1.2 times of:
  All C(H) groups, All N(H,H) groups
2.a Aromatic/amide H refined with riding coordinates:
 C2(H2), C3(H3), C4(H4), C5(H5), C10(H10), C11(H11), C12(H12), C13(H13)
;
_olex2_submission_special_instructions 'No special instructions were received'

loop_
_space_group_symop_operation_xyz
'x, y, z'
'-x+1/2, y+1/2, -z+1/2'
'-x, -y, -z'
'x-1/2, -y-1/2, z-1/2'

loop_
_atom_site_label
_atom_site_type_symbol
_atom_site_fract_x
_atom_site_fract_y
_atom_site_fract_z
_atom_site_U_iso_or_equiv
_atom_site_adp_type
_atom_site_occupancy
_atom_site_site_symmetry_order
_atom_site_calc_flag
_atom_site_refinement_flags_posn
_atom_site_refinement_flags_adp
_atom_site_refinement_flags_occupancy
Se1 Se 0.26317(3) 0.72372(3) 0.25564(2) 0.01441(8) Uani 1 1 d . . .
Fe1 Fe 0.5000 0.5000 0.5000 0.00812(12) Uani 1 2 d S T P
N1 N 0.4014(3) 0.5713(2) 0.39804(15) 0.0111(5) Uani 1 1 d . . .
N2 N 0.7089(3) 0.5828(2) 0.47326(14) 0.0126(5) Uani 1 1 d . . .
N3 N 0.4762(3) 0.6786(2) 0.54781(14) 0.0124(5) Uani 1 1 d . . .
N4 N 0.3568(3) 0.7499(2) 0.57960(14) 0.0116(5) Uani 1 1 d . . .
N5 N 0.5689(3) 0.8792(2) 0.57749(15) 0.0131(5) Uani 1 1 d . . .
N6 N 0.6794(3) 0.9868(3) 0.58990(16) 0.0156(5) Uani 1 1 d . . .
H6A H 0.731(4) 0.965(3) 0.641(2) 0.019 Uiso 1 1 d R . .
H6B H 0.621(4) 1.061(4) 0.600(2) 0.019 Uiso 1 1 d R . .
N7 N 0.3910(3) 1.0966(2) 0.64480(15) 0.0140(5) Uani 1 1 d . . .
C1 C 0.3453(3) 0.6290(3) 0.34208(17) 0.0114(5) Uani 1 1 d . . .
C2 C 0.8188(3) 0.5277(3) 0.42742(17) 0.0132(6) Uani 1 1 d . . .
H2 H 0.7973 0.4431 0.4023 0.016 Uiso 1 1 calc R . .
C3 C 0.9638(3) 0.5902(3) 0.41519(18) 0.0144(6) Uani 1 1 d . . .
H3 H 1.0381 0.5492 0.3814 0.017 Uiso 1 1 calc R . .
C4 C 0.9987(3) 0.7124(3) 0.45269(18) 0.0160(6) Uani 1 1 d . . .
H4 H 1.0984 0.7546 0.4466 0.019 Uiso 1 1 calc R . .
C5 C 0.8854(3) 0.7719(3) 0.49923(18) 0.0151(6) Uani 1 1 d . . .
H5 H 0.9056 0.8559 0.5254 0.018 Uiso 1 1 calc R . .
C6 C 0.7416(3) 0.7060(3) 0.50680(17) 0.0132(6) Uani 1 1 d . . .
C7 C 0.6034(3) 0.7572(3) 0.54595(17) 0.0126(6) Uani 1 1 d . . .
C8 C 0.4135(3) 0.8703(3) 0.59833(17) 0.0119(5) Uani 1 1 d . . .
C9 C 0.3228(3) 0.9754(3) 0.63789(17) 0.0127(5) Uani 1 1 d . . .
C10 C 0.3127(3) 1.1913(3) 0.68449(18) 0.0158(6) Uani 1 1 d . . .
H10 H 0.3600 1.2776 0.6909 0.019 Uiso 1 1 calc R . .
C11 C 0.1649(3) 1.1697(3) 0.71698(17) 0.0136(6) Uani 1 1 d . . .
H11 H 0.1142 1.2393 0.7455 0.016 Uiso 1 1 calc R . .
C12 C 0.0935(3) 1.0449(3) 0.70685(17) 0.0138(6) Uani 1 1 d . . .
H12 H -0.0082 1.0281 0.7270 0.017 Uiso 1 1 calc R . .
C13 C 0.1744(3) 0.9443(3) 0.66638(17) 0.0134(6) Uani 1 1 d . . .
H13 H 0.1296 0.8573 0.6585 0.016 Uiso 1 1 calc R . .

loop_
_atom_site_aniso_label
_atom_site_aniso_U_11
_atom_site_aniso_U_22
_atom_site_aniso_U_33
_atom_site_aniso_U_23
_atom_site_aniso_U_13
_atom_site_aniso_U_12
Se1 0.01329(14) 0.01538(14) 0.01399(14) 0.00089(12) -0.00444(10) 0.00336(12)
Fe1 0.0070(2) 0.0075(3) 0.0097(3) -0.0007(2) -0.0007(2) 0.00011(19)
N1 0.0078(10) 0.0108(12) 0.0149(12) -0.0035(9) 0.0010(9) 0.0000(8)
N2 0.0115(11) 0.0119(12) 0.0139(12) 0.0016(9) -0.0024(9) 0.0002(9)
N3 0.0109(11) 0.0130(12) 0.0133(11) -0.0004(9) -0.0006(9) 0.0020(9)
N4 0.0117(11) 0.0122(13) 0.0108(11) 0.0002(9) -0.0003(9) 0.0022(8)
N5 0.0137(11) 0.0108(12) 0.0147(12) -0.0014(10) -0.0009(9) -0.0009(9)
N6 0.0159(12) 0.0112(12) 0.0194(13) -0.0019(10) -0.0009(10) -0.0016(10)
N7 0.0128(11) 0.0139(12) 0.0151(12) -0.0001(10) -0.0018(9) -0.0001(9)
C1 0.0079(12) 0.0115(13) 0.0150(14) -0.0034(11) 0.0020(10) -0.0008(10)
C2 0.0121(13) 0.0121(14) 0.0154(14) 0.0018(11) -0.0007(11) 0.0009(10)
C3 0.0104(12) 0.0157(14) 0.0169(14) 0.0029(11) -0.0007(11) 0.0008(11)
C4 0.0101(12) 0.0195(15) 0.0182(14) 0.0046(13) -0.0004(11) -0.0017(11)
C5 0.0127(13) 0.0154(14) 0.0169(14) 0.0006(12) -0.0014(11) -0.0025(11)
C6 0.0109(12) 0.0164(15) 0.0119(13) -0.0004(11) -0.0017(10) 0.0003(11)
C7 0.0124(12) 0.0126(14) 0.0125(13) -0.0008(10) -0.0023(11) 0.0008(10)
C8 0.0120(13) 0.0129(13) 0.0107(13) 0.0013(11) -0.0006(10) 0.0001(10)
C9 0.0121(12) 0.0124(14) 0.0133(13) 0.0002(11) -0.0017(10) 0.0014(10)
C10 0.0140(13) 0.0158(14) 0.0172(14) -0.0032(11) -0.0021(11) 0.0021(11)
C11 0.0135(13) 0.0134(14) 0.0138(13) -0.0028(11) 0.0006(11) 0.0041(11)
C12 0.0156(13) 0.0156(14) 0.0101(13) 0.0016(11) -0.0004(11) -0.0003(11)
C13 0.0171(13) 0.0110(13) 0.0116(13) 0.0010(11) -0.0035(11) -0.0016(11)

loop_
_atom_type_symbol
_atom_type_description
_atom_type_scat_dispersion_real
_atom_type_scat_dispersion_imag
_atom_type_scat_source
C C 0.0033 0.0016 'International Tables Vol C Tables 4.2.6.8 and 6.1.1.4'
H H 0.0000 0.0000 'International Tables Vol C Tables 4.2.6.8 and 6.1.1.4'
Fe Fe 0.3463 0.8444 'International Tables Vol C Tables 4.2.6.8 and 6.1.1.4'
N N 0.0061 0.0033 'International Tables Vol C Tables 4.2.6.8 and 6.1.1.4'
Se Se -0.0929 2.2259 'International Tables Vol C Tables 4.2.6.8 and 6.1.1.4'

loop_
_exptl_crystal_face_index_h
_exptl_crystal_face_index_k
_exptl_crystal_face_index_l
_exptl_crystal_face_perp_dist
0.00 0.00 1.00 0.050
0.00 0.00 -1.00 0.060
2.00 0.00 -1.00 0.120
-2.00 0.00 -1.00 0.120
0.00 1.00 0.00 0.160
0.00 -1.00 0.00 0.160
0.00 -1.00 -2.00 0.100
0.00 1.00 -2.00 0.100

loop_
_geom_angle_atom_site_label_1
_geom_angle_atom_site_label_2
_geom_angle_atom_site_label_3
_geom_angle
_geom_angle_site_symmetry_1
_geom_angle_site_symmetry_3
N1 Fe1 N1 180.00(11) 3_666 .
N1 Fe1 N2 89.83(9) . 3_666
N1 Fe1 N2 90.17(9) 3_666 3_666
N1 Fe1 N2 90.17(9) . .
N1 Fe1 N2 89.83(9) 3_666 .
N1 Fe1 N3 92.13(10) 3_666 .
N1 Fe1 N3 87.88(10) . .
N1 Fe1 N3 87.88(10) 3_666 3_666
N1 Fe1 N3 92.12(10) . 3_666
N2 Fe1 N2 180.0 3_666 .
N3 Fe1 N2 100.08(10) . 3_666
N3 Fe1 N2 79.92(10) . .
N3 Fe1 N2 79.92(10) 3_666 3_666
N3 Fe1 N2 100.08(10) 3_666 .
N3 Fe1 N3 180.0 . 3_666
C1 N1 Fe1 171.5(2) . .
C2 N2 Fe1 126.4(2) . .
C2 N2 C6 117.5(2) . .
C6 N2 Fe1 116.10(18) . .
N4 N3 Fe1 136.18(18) . .
C7 N3 Fe1 115.13(19) . .
C7 N3 N4 108.6(2) . .
C8 N4 N3 107.2(2) . .
C7 N5 N6 125.0(2) . .
C7 N5 C8 105.3(2) . .
C8 N5 N6 129.6(2) . .
N5 N6 H6A 103(2) . .
N5 N6 H6B 107(2) . .
H6A N6 H6B 104(3) . .
C9 N7 C10 117.0(2) . .
N1 C1 Se1 177.9(3) . .
N2 C2 H2 118.8 . .
N2 C2 C3 122.4(3) . .
C3 C2 H2 118.8 . .
C2 C3 H3 120.2 . .
C4 C3 C2 119.6(3) . .
C4 C3 H3 120.2 . .
C3 C4 H4 120.6 . .
C5 C4 C3 118.8(3) . .
C5 C4 H4 120.6 . .
C4 C5 H5 120.7 . .
C4 C5 C6 118.6(3) . .
C6 C5 H5 120.7 . .
N2 C6 C5 123.1(3) . .
N2 C6 C7 110.0(2) . .
C5 C6 C7 126.8(3) . .
N3 C7 N5 109.1(2) . .
N3 C7 C6 118.2(2) . .
N5 C7 C6 132.4(3) . .
N4 C8 N5 109.8(2) . .
N4 C8 C9 123.9(2) . .
N5 C8 C9 126.2(3) . .
N7 C9 C8 116.6(2) . .
N7 C9 C13 124.2(3) . .
C13 C9 C8 119.2(3) . .
N7 C10 H10 118.3 . .
N7 C10 C11 123.3(3) . .
C11 C10 H10 118.3 . .
C10 C11 H11 120.6 . .
C12 C11 C10 118.9(3) . .
C12 C11 H11 120.6 . .
C11 C12 H12 120.7 . .
C11 C12 C13 118.6(3) . .
C13 C12 H12 120.7 . .
C9 C13 C12 117.9(3) . .
C9 C13 H13 121.0 . .
C12 C13 H13 121.0 . .

loop_
_geom_bond_atom_site_label_1
_geom_bond_atom_site_label_2
_geom_bond_distance
_geom_bond_site_symmetry_2
Se1 C1 1.805(3) .
Fe1 N1 1.955(2) 3_666
Fe1 N1 1.955(2) .
Fe1 N2 2.014(2) .
Fe1 N2 2.014(2) 3_666
Fe1 N3 1.956(2) 3_666
Fe1 N3 1.956(2) .
N1 C1 1.159(4) .
N2 C2 1.341(4) .
N2 C6 1.365(4) .
N3 N4 1.358(3) .
N3 C7 1.328(4) .
N4 C8 1.320(4) .
N5 N6 1.427(3) .
N5 C7 1.357(4) .
N5 C8 1.374(3) .
N6 H6A 0.95(4) .
N6 H6B 0.91(4) .
N7 C9 1.338(4) .
N7 C10 1.339(4) .
C2 H2 0.9500 .
C2 C3 1.395(4) .
C3 H3 0.9500 .
C3 C4 1.386(4) .
C4 H4 0.9500 .
C4 C5 1.386(4) .
C5 H5 0.9500 .
C5 C6 1.390(4) .
C6 C7 1.452(4) .
C8 C9 1.467(4) .
C9 C13 1.394(4) .
C10 H10 0.9500 .
C10 C11 1.398(4) .
C11 H11 0.9500 .
C11 C12 1.385(4) .
C12 H12 0.9500 .
C12 C13 1.398(4) .
C13 H13 0.9500 .

loop_
_geom_hbond_atom_site_label_D
_geom_hbond_atom_site_label_H
_geom_hbond_atom_site_label_A
_geom_hbond_distance_DH
_geom_hbond_distance_HA
_geom_hbond_distance_DA
_geom_hbond_angle_DHA
_geom_hbond_site_symmetry_A
N6 H6A Se1 0.95(4) 2.65(4) 3.467(3) 144(3) 4_676
N6 H6B N7 0.91(4) 2.14(3) 2.855(4) 135(3) .
C2 H2 N4 0.95 2.35 3.133(4) 140.0 3_666

loop_
_geom_torsion_atom_site_label_1
_geom_torsion_atom_site_label_2
_geom_torsion_atom_site_label_3
_geom_torsion_atom_site_label_4
_geom_torsion
Fe1 N2 C2 C3 -177.0(2)
Fe1 N2 C6 C5 175.1(2)
Fe1 N2 C6 C7 -8.0(3)
Fe1 N3 N4 C8 -176.6(2)
Fe1 N3 C7 N5 177.36(17)
Fe1 N3 C7 C6 2.3(3)
N2 C2 C3 C4 1.3(4)
N2 C6 C7 N3 3.7(4)
N2 C6 C7 N5 -169.9(3)
N3 N4 C8 N5 1.1(3)
N3 N4 C8 C9 -177.1(2)
N4 N3 C7 N5 0.9(3)
N4 N3 C7 C6 -174.1(2)
N4 C8 C9 N7 -173.0(3)
N4 C8 C9 C13 7.6(4)
N5 C8 C9 N7 9.1(4)
N5 C8 C9 C13 -170.3(3)
N6 N5 C7 N3 176.1(2)
N6 N5 C7 C6 -9.9(5)
N6 N5 C8 N4 -176.6(3)
N6 N5 C8 C9 1.6(5)
N7 C9 C13 C12 -1.9(4)
N7 C10 C11 C12 -1.1(4)
C2 N2 C6 C5 -3.7(4)
C2 N2 C6 C7 173.3(2)
C2 C3 C4 C5 -2.3(4)
C3 C4 C5 C6 0.4(4)
C4 C5 C6 N2 2.7(4)
C4 C5 C6 C7 -173.7(3)
C5 C6 C7 N3 -179.4(3)
C5 C6 C7 N5 6.9(5)
C6 N2 C2 C3 1.6(4)
C7 N3 N4 C8 -1.2(3)
C7 N5 C8 N4 -0.6(3)
C7 N5 C8 C9 177.6(3)
C8 N5 C7 N3 -0.2(3)
C8 N5 C7 C6 173.9(3)
C8 C9 C13 C12 177.4(2)
C9 N7 C10 C11 -1.1(4)
C10 N7 C9 C8 -176.7(2)
C10 N7 C9 C13 2.6(4)
C10 C11 C12 C13 1.7(4)
C11 C12 C13 C9 -0.4(4)
